data_2220565
loop_
_publ_author_name
'Chernyshev, Alexander N.'
'Bokach, Nadezhda A.'
'Izotova, Youlia A.'
'Haukka, Matti'

_publ_section_title
;
 <i>trans</i>-Dichloridobis(3,4-dimethylpyridine)platinum(II)
;
_journal_coeditor_code KJ2108
_journal_issue 1
_journal_name_full 'Acta Crystallographica Section E'
_journal_page_first m60
_journal_paper_doi 10.1107/S1600536808041597
_journal_volume 65
_journal_year 2009
_chemical_formula_iupac '[Pt Cl2 (C7 H9 N)2]'
_chemical_formula_moiety 'C14 H18 Cl2 N2 Pt'
_chemical_formula_sum 'C14 H18 Cl2 N2 Pt'
_chemical_formula_weight 480.29
_chemical_name_systematic
;
<i>trans</i>-Dichloridobis(3,4-dimethylpyridine)platinum(ll)
;
_space_group_IT_number 14
_symmetry_cell_setting monoclinic
_symmetry_space_group_name_Hall '-P 2yn'
_symmetry_space_group_name_H-M 'P 1 21/n 1'
_atom_sites_solution_hydrogens geom
_atom_sites_solution_primary direct
_atom_sites_solution_secondary difmap
_audit_creation_method SHELXL-97
_cell_angle_alpha 90.00
_cell_angle_beta 98.247(5)
_cell_angle_gamma 90.00
_cell_formula_units_Z 2
_cell_length_a 7.9763(5)
_cell_length_b 7.1102(3)
_cell_length_c 13.3586(7)
_cell_measurement_reflns_used 2339
_cell_measurement_temperature 120(2)
_cell_measurement_theta_max 20.03
_cell_measurement_theta_min 1.00
_cell_volume 749.77(7)
_computing_cell_refinement 'EvalCCD (Duisenberg <i>et al.</i>,  2003)'
_computing_data_collection 'COLLECT (Bruker, 2004)'
_computing_data_reduction 'EvalCCD (Duisenberg <i>et al.</i>,  2003)'
_computing_molecular_graphics 'DIAMOND (Brandenburg, 2006)'
_computing_publication_material 'SHELXL97 (Sheldrick, 2008)'
_computing_structure_refinement 'SHELXL97 (Sheldrick, 2008)'
_computing_structure_solution 'SHELXS97 (Sheldrick, 2008)'
_diffrn_ambient_temperature 120(2)
_diffrn_detector_area_resol_mean '9 pixels mm-1'
_diffrn_measured_fraction_theta_full 1.000
_diffrn_measured_fraction_theta_max 1.000
_diffrn_measurement_device '95mm CCD camera on \k-goniostat'
_diffrn_measurement_device_type 'Nonius KappaCCD'
_diffrn_measurement_method '\f scans and \w scans with \k offset'
_diffrn_radiation_monochromator 'horizontally mounted graphite crystal'
_diffrn_radiation_source 'fine-focus sealed tube'
_diffrn_radiation_type MoK\a
_diffrn_radiation_wavelength 0.71073
_diffrn_reflns_av_R_equivalents 0.0331
_diffrn_reflns_av_sigmaI/netI 0.0206
_diffrn_reflns_limit_h_max 10
_diffrn_reflns_limit_h_min -11
_diffrn_reflns_limit_k_max 9
_diffrn_reflns_limit_k_min -10
_diffrn_reflns_limit_l_max 18
_diffrn_reflns_limit_l_min -18
_diffrn_reflns_number 17165
_diffrn_reflns_theta_full 30.00
_diffrn_reflns_theta_max 30.00
_diffrn_reflns_theta_min 2.81
_exptl_absorpt_coefficient_mu 9.701
_exptl_absorpt_correction_T_max 0.3808
_exptl_absorpt_correction_T_min 0.2006
_exptl_absorpt_correction_type multi-scan
_exptl_absorpt_process_details '(SADABS; Sheldrick, 2003)'
_exptl_crystal_colour 'pale yellow'
_exptl_crystal_density_diffrn 2.127
_exptl_crystal_density_method 'not measured'
_exptl_crystal_description block
_exptl_crystal_F_000 456
_exptl_crystal_size_max 0.21
_exptl_crystal_size_mid 0.20
_exptl_crystal_size_min 0.10
_refine_diff_density_max 0.671
_refine_diff_density_min -0.782
_refine_ls_extinction_method none
_refine_ls_goodness_of_fit_ref 1.077
_refine_ls_hydrogen_treatment constr
_refine_ls_matrix_type full
_refine_ls_number_parameters 90
_refine_ls_number_reflns 2177
_refine_ls_number_restraints 0
_refine_ls_restrained_S_all 1.077
_refine_ls_R_factor_all 0.0273
_refine_ls_R_factor_gt 0.0145
_refine_ls_shift/su_max 0.000
_refine_ls_shift/su_mean 0.000
_refine_ls_structure_factor_coef Fsqd
_refine_ls_weighting_details 'calc w=1/[\s^2^(Fo^2^)+(0.0064P)^2^+0.7739P] where P=(Fo^2^+2Fc^2^)/3'
_refine_ls_weighting_scheme calc
_refine_ls_wR_factor_gt 0.0271
_refine_ls_wR_factor_ref 0.0298
_reflns_number_gt 1705
_reflns_number_total 2177
_reflns_threshold_expression >2sigma(I)
_cod_data_source_file kj2108.cif
_cod_data_source_block I
_cod_original_sg_symbol_H-M 'P 21/n'
_cod_database_code 2220565
_cod_database_fobs_code 2220565

loop_
_symmetry_equiv_pos_as_xyz
'x, y, z'
'-x+1/2, y+1/2, -z+1/2'
'-x, -y, -z'
'x-1/2, -y-1/2, z-1/2'

loop_
_atom_site_type_symbol
_atom_site_label
_atom_site_fract_x
_atom_site_fract_y
_atom_site_fract_z
_atom_site_U_iso_or_equiv
_atom_site_adp_type
_atom_site_calc_flag
_atom_site_refinement_flags
_atom_site_occupancy
_atom_site_disorder_assembly
_atom_site_disorder_group
Pt Pt1 0.0000 0.0000 0.0000 0.01078(3) Uani d S 1 . .
Cl Cl1 -0.12594(8) -0.27477(8) 0.03883(4) 0.01897(11) Uani d . 1 . .
N N1 0.0259(2) 0.0765(3) 0.14663(13) 0.0127(4) Uani d . 1 . .
C C1 -0.0247(3) 0.2464(3) 0.17546(16) 0.0143(4) Uani d . 1 . .
H H1 -0.0716 0.3324 0.1246 0.017 Uiso calc R 1 . .
C C2 -0.0115(3) 0.3015(3) 0.27567(16) 0.0141(4) Uani d . 1 . .
C C3 -0.0729(3) 0.4918(3) 0.30137(17) 0.0227(5) Uani d . 1 . .
H H3A -0.1179 0.5582 0.2390 0.034 Uiso calc R 1 . .
H H3B 0.0215 0.5637 0.3379 0.034 Uiso calc R 1 . .
H H3C -0.1623 0.4781 0.3440 0.034 Uiso calc R 1 . .
C C4 0.0634(3) 0.1776(3) 0.35029(16) 0.0138(4) Uani d . 1 . .
C C5 0.0883(3) 0.2318(4) 0.45953(16) 0.0188(5) Uani d . 1 . .
H H5A 0.1668 0.3383 0.4702 0.028 Uiso calc R 1 . .
H H5B 0.1353 0.1249 0.5006 0.028 Uiso calc R 1 . .
H H5C -0.0209 0.2676 0.4795 0.028 Uiso calc R 1 . .
C C6 0.1162(3) 0.0044(4) 0.31969(15) 0.0161(4) Uani d . 1 . .
H H6 0.1677 -0.0824 0.3688 0.019 Uiso calc R 1 . .
C C7 0.0948(3) -0.0435(3) 0.21858(17) 0.0163(5) Uani d . 1 . .
H H7 0.1297 -0.1645 0.1994 0.020 Uiso calc R 1 . .

loop_
_atom_site_aniso_label
_atom_site_aniso_U_11
_atom_site_aniso_U_22
_atom_site_aniso_U_33
_atom_site_aniso_U_12
_atom_site_aniso_U_13
_atom_site_aniso_U_23
Pt1 0.01278(5) 0.01094(5) 0.00822(5) 0.00154(6) 0.00017(3) -0.00158(5)
Cl1 0.0265(3) 0.0165(2) 0.0140(2) -0.0048(2) 0.0032(2) -0.0015(2)
N1 0.0139(9) 0.0141(8) 0.0096(8) 0.0001(8) 0.0003(7) -0.0017(7)
C1 0.0145(10) 0.0156(11) 0.0126(9) -0.0004(9) 0.0014(8) 0.0006(8)
C2 0.0168(11) 0.0133(11) 0.0132(10) -0.0030(9) 0.0050(8) -0.0033(8)
C3 0.0370(13) 0.0158(10) 0.0165(10) 0.0026(13) 0.0077(9) -0.0002(11)
C4 0.0122(10) 0.0181(11) 0.0111(10) -0.0041(9) 0.0019(8) -0.0013(8)
C5 0.0222(12) 0.0232(12) 0.0109(10) -0.0042(10) 0.0018(9) -0.0026(9)
C6 0.0168(9) 0.0174(10) 0.0131(9) 0.0019(11) -0.0013(7) 0.0011(11)
C7 0.0166(11) 0.0173(12) 0.0147(10) 0.0027(8) 0.0008(8) -0.0010(8)

loop_
_atom_type_symbol
_atom_type_description
_atom_type_scat_dispersion_real
_atom_type_scat_dispersion_imag
_atom_type_scat_source
C C 0.0033 0.0016 'International Tables Vol C Tables 4.2.6.8 and 6.1.1.4'
H H 0.0000 0.0000 'International Tables Vol C Tables 4.2.6.8 and 6.1.1.4'
N N 0.0061 0.0033 'International Tables Vol C Tables 4.2.6.8 and 6.1.1.4'
Cl Cl 0.1484 0.1585 'International Tables Vol C Tables 4.2.6.8 and 6.1.1.4'
Pt Pt -1.7033 8.3905 'International Tables Vol C Tables 4.2.6.8 and 6.1.1.4'

loop_
_geom_angle_atom_site_label_1
_geom_angle_atom_site_label_2
_geom_angle_atom_site_label_3
_geom_angle_site_symmetry_1
_geom_angle_site_symmetry_3
_geom_angle
_geom_angle_publ_flag
N1 Pt1 N1 3 . 180.0 ?
N1 Pt1 Cl1 3 3 89.85(6) ?
N1 Pt1 Cl1 . 3 90.15(6) ?
N1 Pt1 Cl1 3 . 90.15(6) ?
N1 Pt1 Cl1 . . 89.85(6) yes
Cl1 Pt1 Cl1 3 . 180.0 ?
C7 N1 C1 . . 118.30(19) ?
C7 N1 Pt1 . . 119.91(15) ?
C1 N1 Pt1 . . 121.79(15) ?
N1 C1 C2 . . 123.1(2) ?
N1 C1 H1 . . 118.5 ?
C2 C1 H1 . . 118.5 ?
C1 C2 C4 . . 118.5(2) ?
C1 C2 C3 . . 119.8(2) ?
C4 C2 C3 . . 121.78(19) ?
C2 C3 H3A . . 109.5 ?
C2 C3 H3B . . 109.5 ?
H3A C3 H3B . . 109.5 ?
C2 C3 H3C . . 109.5 ?
H3A C3 H3C . . 109.5 ?
H3B C3 H3C . . 109.5 ?
C6 C4 C2 . . 117.88(19) ?
C6 C4 C5 . . 121.0(2) ?
C2 C4 C5 . . 121.1(2) ?
C4 C5 H5A . . 109.5 ?
C4 C5 H5B . . 109.5 ?
H5A C5 H5B . . 109.5 ?
C4 C5 H5C . . 109.5 ?
H5A C5 H5C . . 109.5 ?
H5B C5 H5C . . 109.5 ?
C7 C6 C4 . . 120.6(2) ?
C7 C6 H6 . . 119.7 ?
C4 C6 H6 . . 119.7 ?
N1 C7 C6 . . 121.6(2) ?
N1 C7 H7 . . 119.2 ?
C6 C7 H7 . . 119.2 ?

loop_
_geom_bond_atom_site_label_1
_geom_bond_atom_site_label_2
_geom_bond_site_symmetry_2
_geom_bond_distance
_geom_bond_publ_flag
Pt1 N1 3 2.0148(18) .
Pt1 N1 . 2.0148(18) yes
Pt1 Cl1 3 2.2901(6) .
Pt1 Cl1 . 2.2901(6) yes
N1 C7 . 1.343(3) ?
N1 C1 . 1.347(3) ?
C1 C2 . 1.384(3) ?
C1 H1 . 0.9500 ?
C2 C4 . 1.398(3) ?
C2 C3 . 1.495(3) ?
C3 H3A . 0.9800 ?
C3 H3B . 0.9800 ?
C3 H3C . 0.9800 ?
C4 C6 . 1.382(3) ?
C4 C5 . 1.495(3) ?
C5 H5A . 0.9800 ?
C5 H5B . 0.9800 ?
C5 H5C . 0.9800 ?
C6 C7 . 1.380(3) ?
C6 H6 . 0.9500 ?
C7 H7 . 0.9500 ?
